data_7229212
loop_
_publ_author_name
'Holdt, Hans-Jurgen'
'Mondal, Suvendu Sekhar'
'Hovestadt, Maximilian'
'Dey, Subarna'
'Paula, Carolin'
'Glomb, Sebastian'
'Kelling, Alexandra'
'Schilde, Uwe'
'Janiak, Christoph'
'Hartmann, Martin'

_publ_section_title
;
 Synthesis of a partially fluorinated ZIF-8 analog for ethane/ethene
 separation
;
_journal_name_full CrystEngComm
_journal_paper_doi 10.1039/C7CE01438D
_journal_year 2017
_chemical_formula_moiety
;
 C4.5 H3 F3 N2 O1.5, 0.5(C3 H7 N O)
;
_chemical_formula_sum 'C6 H6.5 F3 N2.5 O2 Zn'
_chemical_formula_weight 268.01
_chemical_name_systematic
'(\m-formato)-(\m-hydroxo)-2-trifluoromethyl-imidazolate-zinc(II) dimethylformamide hemisolvate'
_space_group_crystal_system orthorhombic
_space_group_IT_number 62
_space_group_name_Hall '-P 2ac 2n'
_space_group_name_H-M_alt 'P n m a'
_symmetry_space_group_name_Hall '-P 2ac 2n'
_symmetry_space_group_name_H-M 'P n m a'
_atom_sites_solution_hydrogens mixed
_atom_sites_solution_primary direct
_atom_sites_solution_secondary difmap
_audit_creation_method SHELXL-2014/7
_audit_update_record
;
2017-04-07 deposited with the CCDC.
2017-09-20 downloaded from the CCDC.
;
_cell_angle_alpha 90
_cell_angle_beta 90
_cell_angle_gamma 90
_cell_formula_units_Z 8
_cell_length_a 14.2627(4)
_cell_length_b 13.4623(5)
_cell_length_c 9.8745(7)
_cell_measurement_reflns_used 17184
_cell_measurement_temperature 210(2)
_cell_measurement_theta_max 29.70
_cell_measurement_theta_min 1.43
_cell_volume 1895.99(16)
_computing_cell_refinement 'X-AREA (Stoe, 2015)'
_computing_data_collection 'X-AREA (Stoe, 2015)'
_computing_data_reduction 'X-RED (Stoe, 2015)'
_computing_publication_material
; 
 SHELXL-2014/7 (Sheldrick, 2014)
 Diamond (Blankenburg, 2015)
;
_computing_structure_refinement 'SHELXL-2014/7 (Sheldrick, 2014)'
_computing_structure_solution 'SHELXS-97 (Sheldrick, 1997)'
_diffrn_ambient_temperature 210(2)
_diffrn_detector 'image plate (34 cm diameter)'
_diffrn_detector_area_resol_mean 6.67
_diffrn_detector_type STOE
_diffrn_measured_fraction_theta_full 0.999
_diffrn_measured_fraction_theta_max 0.999
_diffrn_measurement_details
; 
 206 frames, 3 min exposure time
;
_diffrn_measurement_device '2-circle goniometer'
_diffrn_measurement_device_type 'STOE IPDS 2'
_diffrn_measurement_method '\w scan, \d \w = 1.0 deg'
_diffrn_radiation_monochromator 'plane graphite'
_diffrn_radiation_source 'fine-focus sealed tube'
_diffrn_radiation_type 'Mo K\a'
_diffrn_radiation_wavelength 0.71073
_diffrn_reflns_av_R_equivalents 0.0465
_diffrn_reflns_av_unetI/netI 0.0193
_diffrn_reflns_Laue_measured_fraction_full 0.999
_diffrn_reflns_Laue_measured_fraction_max 0.999
_diffrn_reflns_limit_h_max 16
_diffrn_reflns_limit_h_min -16
_diffrn_reflns_limit_k_max 15
_diffrn_reflns_limit_k_min -16
_diffrn_reflns_limit_l_max 11
_diffrn_reflns_limit_l_min -10
_diffrn_reflns_number 13168
_diffrn_reflns_point_group_measured_fraction_full 0.999
_diffrn_reflns_point_group_measured_fraction_max 0.999
_diffrn_reflns_theta_full 24.996
_diffrn_reflns_theta_max 24.996
_diffrn_reflns_theta_min 2.509
_exptl_absorpt_coefficient_mu 2.617
_exptl_absorpt_correction_T_max 0.6459
_exptl_absorpt_correction_T_min 0.5066
_exptl_absorpt_correction_type integration
_exptl_absorpt_process_details 'X-AREA (Stoe, 2015)'
_exptl_crystal_colour colorless
_exptl_crystal_density_diffrn 1.878
_exptl_crystal_density_method 'not measured'
_exptl_crystal_description needle
_exptl_crystal_F_000 1064
_exptl_crystal_size_max 1.00
_exptl_crystal_size_mid 0.42
_exptl_crystal_size_min 0.11
_refine_diff_density_max 0.468
_refine_diff_density_min -0.394
_refine_diff_density_rms 0.057
_refine_ls_extinction_coef 0.0022(3)
_refine_ls_extinction_expression Fc^*^=kFc[1+0.001xFc^2^\l^3^/sin(2\q)]^-1/4^
_refine_ls_extinction_method 'SHELXL-2014/7 (Sheldrick 2014'
_refine_ls_goodness_of_fit_ref 1.010
_refine_ls_hydrogen_treatment mixed
_refine_ls_matrix_type full
_refine_ls_number_parameters 187
_refine_ls_number_reflns 1740
_refine_ls_number_restraints 30
_refine_ls_restrained_S_all 1.220
_refine_ls_R_factor_all 0.0274
_refine_ls_R_factor_gt 0.0240
_refine_ls_shift/su_max 0.000
_refine_ls_shift/su_mean 0.000
_refine_ls_structure_factor_coef Fsqd
_refine_ls_weighting_details 'w=1/[\s^2^(Fo^2^)+(0.0356P)^2^+1.7628P] where P=(Fo^2^+2Fc^2^)/3'
_refine_ls_weighting_scheme calc
_refine_ls_wR_factor_gt 0.0650
_refine_ls_wR_factor_ref 0.0670
_reflns_number_gt 1550
_reflns_number_total 1740
_reflns_threshold_expression 'I > 2\s(I)'
_cod_data_source_file c7ce01438d2.cif
_cod_data_source_block CP-1
_cod_original_formula_sum 'C6 H6.50 F3 N2.50 O2 Zn'
_cod_database_code 7229212
_vref_plat213_alert_2_a
;
PROBLEM: Atom F1B has ADP max/min Ratio ... 5.2 prolat
RESPONSE: This alert is generated because of the degree of
          disordering of the fluorine atoms. Refinements
          in further splitted positions led not to better
          results.  
;
_shelx_space_group_comment
;
The symmetry employed for this shelxl refinement is uniquely defined
by the following loop, which should always be used as a source of
symmetry information in preference to the above space-group names.
They are only intended as comments.
;

loop_
_space_group_symop_operation_xyz
'x, y, z'
'-x+1/2, -y, z+1/2'
'x+1/2, -y+1/2, -z+1/2'
'-x, y+1/2, -z'
'-x, -y, -z'
'x-1/2, y, -z-1/2'
'-x-1/2, y-1/2, z-1/2'
'x, -y-1/2, z'

loop_
_atom_site_label
_atom_site_type_symbol
_atom_site_fract_x
_atom_site_fract_y
_atom_site_fract_z
_atom_site_U_iso_or_equiv
_atom_site_adp_type
_atom_site_occupancy
_atom_site_site_symmetry_order
_atom_site_calc_flag
_atom_site_refinement_flags_posn
_atom_site_refinement_flags_adp
_atom_site_refinement_flags_occupancy
_atom_site_disorder_assembly
_atom_site_disorder_group
C1 C 0.26835(15) 0.00042(17) 0.6955(2) 0.0314(5) Uani 1 1 d . . . . .
C2 C 0.14508(16) -0.0823(2) 0.7441(3) 0.0389(6) Uani 1 1 d . . . . .
H2 H 0.107(2) -0.1277(19) 0.795(3) 0.042(8) Uiso 1 1 d . . . . .
C3 C 0.12678(16) -0.0249(2) 0.6347(3) 0.0386(6) Uani 1 1 d . . . . .
H3 H 0.071(2) -0.015(2) 0.585(3) 0.050(8) Uiso 1 1 d . . . . .
C4 C 0.36558(19) 0.0392(2) 0.6981(3) 0.0558(8) Uani 1 1 d D . . . .
F1A F 0.3997(5) 0.0567(6) 0.5821(5) 0.086(2) Uani 0.633(10) 1 d D . P A 1
F2A F 0.3613(4) 0.1384(4) 0.7487(7) 0.100(2) Uani 0.633(10) 1 d D . P A 1
F3A F 0.4192(3) -0.0037(7) 0.7785(9) 0.131(5) Uani 0.633(10) 1 d D . P A 1
F1B F 0.3903(8) 0.0887(10) 0.5954(11) 0.116(7) Uani 0.367(10) 1 d D . P A 2
F2B F 0.3962(5) 0.0679(10) 0.8070(8) 0.086(4) Uani 0.367(10) 1 d D . P A 2
F3B F 0.4256(4) -0.0458(5) 0.6726(13) 0.084(3) Uani 0.367(10) 1 d D . P A 2
C5 C 0.0398(2) 0.2500 0.4423(4) 0.0372(8) Uani 1 2 d S T P . .
H5 H -0.026(3) 0.2500 0.439(4) 0.038(10) Uiso 1 2 d S . P . .
Zn1 Zn 0.21196(2) 0.12761(2) 0.45230(3) 0.02728(13) Uani 1 1 d . . . . .
N1 N 0.20539(12) 0.02883(15) 0.6029(2) 0.0318(4) Uani 1 1 d . . . . .
N2 N 0.23610(13) -0.06599(14) 0.78386(19) 0.0319(4) Uani 1 1 d . . . . .
O1 O 0.27556(18) 0.2500 0.4843(3) 0.0346(6) Uani 1 2 d S T P . .
H1 H 0.327(3) 0.2500 0.484(4) 0.037(12) Uiso 1 2 d S . P . .
O2 O 0.07782(11) 0.16692(13) 0.44125(19) 0.0404(4) Uani 1 1 d . . . . .
O3 O 0.47590(19) 0.2500 0.4324(3) 0.0528(7) Uani 1 2 d S T P . .
N3 N 0.6187(2) 0.2500 0.5331(4) 0.0494(8) Uani 1 2 d S T P . .
C6A C 0.5605(4) 0.2500 0.4303(6) 0.0733(16) Uani 0.9 2 d S T P B 1
H6A H 0.5882 0.2500 0.3439 0.088 Uiso 0.9 2 calc R U P B 1
C7A C 0.7209(6) 0.2500 0.5126(10) 0.147(3) Uani 0.9 2 d S T P B 1
H7A H 0.7521 0.2500 0.5999 0.220 Uiso 0.9 2 calc R U P B 1
H7B H 0.7389 0.1912 0.4623 0.220 Uiso 0.45 1 calc R U P B 1
H7C H 0.7389 0.3088 0.4623 0.220 Uiso 0.45 1 calc R U P B 1
C8A C 0.5855(6) 0.2500 0.6646(9) 0.147(3) Uani 0.9 2 d S T P B 1
H8A H 0.6380 0.2500 0.7271 0.220 Uiso 0.9 2 calc R U P B 1
H8B H 0.5476 0.3088 0.6795 0.220 Uiso 0.45 1 calc R U P B 1
H8C H 0.5476 0.1912 0.6795 0.220 Uiso 0.45 1 calc R U P B 1
C6B C 0.520(4) 0.2500 0.536(5) 0.0733(16) Uani 0.1 2 d S T P B 2
H6B H 0.4884 0.2500 0.6196 0.088 Uiso 0.1 2 calc R U P B 2
C7B C 0.669(5) 0.2500 0.419(9) 0.147(3) Uani 0.1 2 d S T P B 2
H7D H 0.7352 0.2500 0.4412 0.220 Uiso 0.1 2 calc R U P B 2
H7E H 0.6540 0.1912 0.3666 0.220 Uiso 0.05 1 calc R U P B 2
H7F H 0.6540 0.3088 0.3666 0.220 Uiso 0.05 1 calc R U P B 2
C8B C 0.669(5) 0.2500 0.670(9) 0.147(3) Uani 0.1 2 d S T P B 2
H8D H 0.6235 0.2500 0.7422 0.220 Uiso 0.1 2 calc R U P B 2
H8E H 0.7083 0.1912 0.6766 0.220 Uiso 0.05 1 calc R U P B 2
H8F H 0.7083 0.3088 0.6766 0.220 Uiso 0.05 1 calc R U P B 2

loop_
_atom_site_aniso_label
_atom_site_aniso_U_11
_atom_site_aniso_U_22
_atom_site_aniso_U_33
_atom_site_aniso_U_23
_atom_site_aniso_U_13
_atom_site_aniso_U_12
C1 0.0281(11) 0.0358(12) 0.0303(12) 0.0056(10) -0.0017(10) -0.0016(10)
C2 0.0293(11) 0.0497(14) 0.0378(13) 0.0095(12) -0.0001(11) -0.0083(11)
C3 0.0248(11) 0.0525(15) 0.0386(13) 0.0095(12) -0.0035(10) -0.0042(11)
C4 0.0392(14) 0.075(2) 0.0535(17) 0.0302(17) -0.0124(14) -0.0167(14)
F1A 0.053(3) 0.141(5) 0.066(3) -0.003(3) 0.030(3) -0.040(3)
F2A 0.080(3) 0.090(4) 0.131(4) -0.025(3) -0.003(3) -0.049(3)
F3A 0.048(3) 0.170(7) 0.176(9) 0.137(7) -0.061(4) -0.052(4)
F1B 0.043(4) 0.153(10) 0.154(12) 0.141(10) -0.046(6) -0.039(5)
F2B 0.046(4) 0.138(10) 0.074(6) -0.043(7) -0.016(3) -0.020(5)
F3B 0.021(2) 0.090(4) 0.139(8) -0.004(5) 0.000(4) 0.014(2)
C5 0.0234(17) 0.042(2) 0.046(2) 0.000 -0.0038(14) 0.000
Zn1 0.02810(18) 0.02852(19) 0.02523(18) 0.00043(10) 0.00029(9) 0.00073(10)
N1 0.0281(9) 0.0378(11) 0.0294(10) 0.0052(9) -0.0002(8) -0.0003(8)
N2 0.0290(9) 0.0377(11) 0.0290(10) 0.0045(9) -0.0014(8) -0.0015(8)
O1 0.0251(12) 0.0316(13) 0.0471(15) 0.000 -0.0037(11) 0.000
O2 0.0276(8) 0.0358(9) 0.0579(11) -0.0008(8) -0.0034(7) 0.0003(7)
O3 0.0332(14) 0.0540(17) 0.0711(19) 0.000 -0.0129(13) 0.000
N3 0.0401(18) 0.061(2) 0.047(2) 0.000 -0.0085(15) 0.000
C6A 0.055(3) 0.107(5) 0.058(3) 0.000 -0.009(3) 0.000
C7A 0.069(3) 0.265(9) 0.105(5) 0.000 -0.012(3) 0.000
C8A 0.069(3) 0.265(9) 0.105(5) 0.000 -0.012(3) 0.000
C6B 0.055(3) 0.107(5) 0.058(3) 0.000 -0.009(3) 0.000
C7B 0.069(3) 0.265(9) 0.105(5) 0.000 -0.012(3) 0.000
C8B 0.069(3) 0.265(9) 0.105(5) 0.000 -0.012(3) 0.000

loop_
_atom_type_symbol
_atom_type_description
_atom_type_scat_dispersion_real
_atom_type_scat_dispersion_imag
_atom_type_scat_source
C C 0.0033 0.0016 'International Tables Vol C Tables 4.2.6.8 and 6.1.1.4'
H H 0.0000 0.0000 'International Tables Vol C Tables 4.2.6.8 and 6.1.1.4'
Zn Zn 0.2839 1.4301 'International Tables Vol C Tables 4.2.6.8 and 6.1.1.4'
F F 0.0171 0.0103 'International Tables Vol C Tables 4.2.6.8 and 6.1.1.4'
N N 0.0061 0.0033 'International Tables Vol C Tables 4.2.6.8 and 6.1.1.4'
O O 0.0106 0.0060 'International Tables Vol C Tables 4.2.6.8 and 6.1.1.4'

loop_
_geom_angle_atom_site_label_1
_geom_angle_atom_site_label_2
_geom_angle_atom_site_label_3
_geom_angle
_geom_angle_site_symmetry_1
_geom_angle_site_symmetry_3
N2 C1 N1 114.1(2) . .
N2 C1 C4 123.3(2) . .
N1 C1 C4 122.7(2) . .
C3 C2 N2 108.6(2) . .
C3 C2 H2 132.4(18) . .
N2 C2 H2 119.0(18) . .
C2 C3 N1 109.1(2) . .
C2 C3 H3 131.5(18) . .
N1 C3 H3 119.3(18) . .
F2B C4 F1B 116.1(7) . .
F3A C4 F1A 115.3(5) . .
F3A C4 F2A 103.7(5) . .
F1A C4 F2A 99.1(4) . .
F2B C4 F3B 101.0(5) . .
F1B C4 F3B 96.4(6) . .
F2B C4 C1 117.4(4) . .
F3A C4 C1 115.0(3) . .
F1B C4 C1 115.7(5) . .
F1A C4 C1 114.1(4) . .
F2A C4 C1 107.2(3) . .
F3B C4 C1 105.7(3) . .
O2 C5 O2 128.2(3) 8_565 .
O2 C5 H5 115.86(17) 8_565 .
O2 C5 H5 115.86(18) . .
O1 Zn1 O2 103.70(9) . .
O1 Zn1 N1 118.31(10) . .
O2 Zn1 N1 99.96(7) . .
O1 Zn1 N2 108.66(10) . 2_554
O2 Zn1 N2 114.90(8) . 2_554
N1 Zn1 N2 111.12(8) . 2_554
C1 N1 C3 103.97(19) . .
C1 N1 Zn1 131.90(15) . .
C3 N1 Zn1 124.10(16) . .
C1 N2 C2 104.27(19) . .
C1 N2 Zn1 134.06(16) . 2
C2 N2 Zn1 121.40(16) . 2
Zn1 O1 Zn1 119.52(13) 8_565 .
Zn1 O1 H1 118.4(7) 8_565 .
Zn1 O1 H1 118.4(7) . .
C5 O2 Zn1 131.24(19) . .
C6A N3 C8A 120.7(5) . .
C7B N3 C6B 124(4) . .
C6A N3 C7A 121.4(6) . .
C8A N3 C7A 117.9(6) . .
C7B N3 C8B 119(5) . .
C6B N3 C8B 117(4) . .
O3 C6A N3 128.3(6) . .
O3 C6A H6A 115.8 . .
N3 C6A H6A 115.8 . .
N3 C7A H7A 109.5 . .
N3 C7A H7B 109.5 . .
H7A C7A H7B 109.5 . .
N3 C7A H7C 109.5 . .
H7A C7A H7C 109.5 . .
H7B C7A H7C 109.5 . .
N3 C8A H8A 109.5 . .
N3 C8A H8B 109.5 . .
H8A C8A H8B 109.5 . .
N3 C8A H8C 109.5 . .
H8A C8A H8C 109.5 . .
H8B C8A H8C 109.5 . .
O3 C6B N3 120(4) . .
O3 C6B H6B 119.8 . .
N3 C6B H6B 119.8 . .
N3 C7B H7D 109.5 . .
N3 C7B H7E 109.5 . .
H7D C7B H7E 109.5 . .
N3 C7B H7F 109.5 . .
H7D C7B H7F 109.5 . .
H7E C7B H7F 109.5 . .
N3 C8B H8D 109.5 . .
N3 C8B H8E 109.5 . .
H8D C8B H8E 109.5 . .
N3 C8B H8F 109.5 . .
H8D C8B H8F 109.5 . .
H8E C8B H8F 109.5 . .

loop_
_geom_bond_atom_site_label_1
_geom_bond_atom_site_label_2
_geom_bond_distance
_geom_bond_site_symmetry_2
C1 N2 1.331(3) .
C1 N1 1.337(3) .
C1 C4 1.482(3) .
C2 C3 1.353(4) .
C2 N2 1.374(3) .
C2 H2 0.96(3) .
C3 N1 1.371(3) .
C3 H3 0.94(3) .
C4 F2B 1.223(6) .
C4 F3A 1.244(4) .
C4 F1B 1.264(8) .
C4 F1A 1.267(5) .
C4 F2A 1.427(5) .
C4 F3B 1.451(6) .
C5 O2 1.243(2) 8_565
C5 O2 1.243(2) .
C5 H5 0.94(4) .
Zn1 O1 1.9072(13) .
Zn1 O2 1.9881(16) .
Zn1 N1 1.997(2) .
Zn1 N2 2.0008(19) 2_554
N2 Zn1 2.0008(19) 2
O1 Zn1 1.9072(13) 8_565
O1 H1 0.73(5) .
O3 C6B 1.20(5) .
O3 C6A 1.206(6) .
N3 C7B 1.33(9) .
N3 C6A 1.311(6) .
N3 C8A 1.382(10) .
N3 C6B 1.41(5) .
N3 C7A 1.471(9) .
N3 C8B 1.53(8) .
C6A H6A 0.9400 .
C7A H7A 0.9700 .
C7A H7B 0.9700 .
C7A H7C 0.9700 .
C8A H8A 0.9700 .
C8A H8B 0.9700 .
C8A H8C 0.9700 .
C6B H6B 0.9400 .
C7B H7D 0.9700 .
C7B H7E 0.9700 .
C7B H7F 0.9700 .
C8B H8D 0.9700 .
C8B H8E 0.9700 .
C8B H8F 0.9700 .

loop_
_geom_hbond_atom_site_label_D
_geom_hbond_atom_site_label_H
_geom_hbond_atom_site_label_A
_geom_hbond_distance_DH
_geom_hbond_distance_HA
_geom_hbond_distance_DA
_geom_hbond_angle_DHA
_geom_hbond_site_symmetry_A
C2 H2 O3 0.96(3) 2.44(3) 3.396(3) 175(2) 2
C3 H3 F3A 0.94(3) 2.56(3) 3.095(5) 116(2) 6_557
O1 H1 O3 0.73(5) 2.18(5) 2.903(4) 166(5) .
C7B H7F N2 0.97 2.74 3.46(6) 131.8 4_656

loop_
_geom_torsion_atom_site_label_1
_geom_torsion_atom_site_label_2
_geom_torsion_atom_site_label_3
_geom_torsion_atom_site_label_4
_geom_torsion
_geom_torsion_site_symmetry_1
_geom_torsion_site_symmetry_4
N2 C2 C3 N1 0.0(3) . .
N2 C1 C4 F2B -48.3(8) . .
N1 C1 C4 F2B 132.2(8) . .
N2 C1 C4 F3A 8.6(7) . .
N1 C1 C4 F3A -170.9(7) . .
N2 C1 C4 F1B 168.7(8) . .
N1 C1 C4 F1B -10.8(9) . .
N2 C1 C4 F1A 145.2(5) . .
N1 C1 C4 F1A -34.3(6) . .
N2 C1 C4 F2A -106.1(4) . .
N1 C1 C4 F2A 74.4(5) . .
N2 C1 C4 F3B 63.4(6) . .
N1 C1 C4 F3B -116.1(6) . .
N2 C1 N1 C3 -0.6(3) . .
C4 C1 N1 C3 179.0(3) . .
N2 C1 N1 Zn1 177.61(16) . .
C4 C1 N1 Zn1 -2.9(4) . .
C2 C3 N1 C1 0.3(3) . .
C2 C3 N1 Zn1 -178.04(18) . .
N1 C1 N2 C2 0.6(3) . .
C4 C1 N2 C2 -179.0(3) . .
N1 C1 N2 Zn1 -173.35(17) . 2
C4 C1 N2 Zn1 7.1(4) . 2
C3 C2 N2 C1 -0.3(3) . .
C3 C2 N2 Zn1 174.55(18) . 2
O2 C5 O2 Zn1 5.6(6) 8_565 .
C8A N3 C6A O3 0.000(1) . .
C7A N3 C6A O3 180.000(0) . .
C7B N3 C6B O3 0.000(6) . .
C8B N3 C6B O3 180.000(2) . .
